data_7700338
loop_
_publ_author_name
'Qin, Guorui'
'Cheng, Jianhua'

_publ_section_title
;
 Thorium(iv) trialkyl complexes of non-carbocyclic ligands as highly
 active isoprene polymerisation catalysts.
;
_journal_issue 31
_journal_name_full 'Dalton transactions (Cambridge, England : 2003)'
_journal_page_first 11706
_journal_page_last 11714
_journal_paper_doi 10.1039/c9dt01617a
_journal_volume 48
_journal_year 2019
_chemical_formula_sum 'C43 H72 N2 Si3 Th'
_chemical_formula_weight 933.33
_chemical_name_common (NCN)Th(CH2SiMe3)3
_space_group_crystal_system triclinic
_space_group_IT_number 2
_space_group_name_Hall '-P 1'
_space_group_name_H-M_alt 'P -1'
_symmetry_space_group_name_Hall '-P 1'
_symmetry_space_group_name_H-M 'P -1'
_atom_sites_solution_hydrogens geom
_audit_creation_method SHELXL-2013
_audit_update_record
;
2014-01-17 deposited with the CCDC.    2019-06-24 downloaded from the CCDC.
;
_cell_angle_alpha 99.2960(10)
_cell_angle_beta 91.7080(10)
_cell_angle_gamma 92.4610(10)
_cell_formula_units_Z 2
_cell_length_a 11.6853(6)
_cell_length_b 14.4818(7)
_cell_length_c 16.2987(8)
_cell_measurement_temperature 163(2)
_cell_volume 2717.5(2)
_computing_cell_refinement 'Bruker SMART'
_computing_data_collection 'Bruker SMART'
_computing_data_reduction 'Bruker SMART'
_computing_molecular_graphics 'Ortep-3 for Windows (Farrugia, 2013)'
_computing_publication_material 'WinGX publication routines (Farrugia, 2013)'
_computing_structure_refinement 'SHELXL-2013 (Sheldrick, 2013)'
_computing_structure_solution 'SHELXS-2013 (Sheldrick, 2013)'
_diffrn_ambient_temperature 163(2)
_diffrn_measured_fraction_theta_full 0.975
_diffrn_measured_fraction_theta_max 0.975
_diffrn_radiation_type MoK\a
_diffrn_radiation_wavelength 0.71073
_diffrn_reflns_av_R_equivalents 0.0284
_diffrn_reflns_av_unetI/netI 0.0657
_diffrn_reflns_Laue_measured_fraction_full 0.975
_diffrn_reflns_Laue_measured_fraction_max 0.975
_diffrn_reflns_limit_h_max 12
_diffrn_reflns_limit_h_min -13
_diffrn_reflns_limit_k_max 17
_diffrn_reflns_limit_k_min -16
_diffrn_reflns_limit_l_max 19
_diffrn_reflns_limit_l_min -18
_diffrn_reflns_number 13466
_diffrn_reflns_point_group_measured_fraction_full 0.975
_diffrn_reflns_point_group_measured_fraction_max 0.975
_diffrn_reflns_theta_full 25.000
_diffrn_reflns_theta_max 25.000
_diffrn_reflns_theta_min 1.747
_exptl_absorpt_coefficient_mu 2.834
_exptl_absorpt_correction_type empirical
_exptl_absorpt_process_details 'SADABS (Sheldrick, 2008)'
_exptl_crystal_colour Colorless
_exptl_crystal_density_diffrn 1.141
_exptl_crystal_description Block
_exptl_crystal_F_000 952
_exptl_crystal_size_max 0.250
_exptl_crystal_size_mid 0.150
_exptl_crystal_size_min 0.120
_exptl_transmission_factor_max 1
_exptl_transmission_factor_min 0.269
_platon_squeeze_details
;
One disordered Toluene molecule per formual unit of (NCN)Th(CH2SiMe3)3

was not modelled and the disordered density was taken into account

using the SQUEEZE/PLATON procedure.(Sluis, P. van der; Spek, A. L. Acta Crystallogr.

1990, A46, 194?01) as implemented in PLATON (Spek, A.L. Acta

Crystallogr. 1990, A46, C34; Spek, A.L. J. Appl. Cryst. 2003, 36, 7?3.

PLATON - a multipurpose crystallographic tool.  Utrecht University,

Utrecht, The Netherlands). 
;
_refine_diff_density_max 1.178
_refine_diff_density_min -0.498
_refine_diff_density_rms 0.127
_refine_ls_extinction_method none
_refine_ls_goodness_of_fit_ref 1.022
_refine_ls_hydrogen_treatment constr
_refine_ls_matrix_type full
_refine_ls_number_parameters 442
_refine_ls_number_reflns 9336
_refine_ls_number_restraints 0
_refine_ls_restrained_S_all 1.022
_refine_ls_R_factor_all 0.0481
_refine_ls_R_factor_gt 0.0398
_refine_ls_shift/su_max 0.000
_refine_ls_shift/su_mean 0.000
_refine_ls_structure_factor_coef Fsqd
_refine_ls_weighting_details
;
 w=1/[\s^2^(Fo^2^)+(0.0507P)^2^]
 where P=(Fo^2^+2Fc^2^)/3
;
_refine_ls_weighting_scheme calc
_refine_ls_wR_factor_gt 0.0973
_refine_ls_wR_factor_ref 0.1009
_reflns_Friedel_coverage 0.000
_reflns_number_gt 8006
_reflns_number_total 9336
_reflns_threshold_expression 'I > 2\s(I)'
_cod_data_source_file c9dt01617a2.cif
_cod_data_source_block X224
_cod_depositor_comments 'Adding full bibliography for 7700338--7700341.cif.'
_cod_database_code 7700338
_shelx_space_group_comment
;
The symmetry employed for this shelxl refinement is uniquely defined
by the following loop, which should always be used as a source of
symmetry information in preference to the above space-group names.
They are only intended as comments.
;
_shelx_estimated_absorpt_t_min 0.538
_shelx_estimated_absorpt_t_max 0.727

loop_
_space_group_symop_operation_xyz
'x, y, z'
'-x, -y, -z'

loop_
_atom_site_label
_atom_site_type_symbol
_atom_site_fract_x
_atom_site_fract_y
_atom_site_fract_z
_atom_site_U_iso_or_equiv
_atom_site_adp_type
_atom_site_occupancy
_atom_site_site_symmetry_order
_atom_site_calc_flag
_atom_site_refinement_flags_posn
_atom_site_refinement_flags_adp
C1 C 0.2827(6) 0.1278(5) 0.0973(3) 0.0433(15) Uani 1 1 d . .
H1A H 0.3000 0.0607 0.0874 0.052 Uiso 1 1 calc R U
H1B H 0.2127 0.1340 0.0633 0.052 Uiso 1 1 calc R U
C2 C 0.1991(5) 0.0122(4) 0.2839(4) 0.0371(14) Uani 1 1 d . .
H2A H 0.1997 0.0217 0.3454 0.045 Uiso 1 1 calc R U
H2B H 0.1199 -0.0090 0.2642 0.045 Uiso 1 1 calc R U
C3 C 0.4054(5) 0.2149(4) 0.3349(4) 0.0387(14) Uani 1 1 d . .
H3A H 0.4641 0.1716 0.3119 0.046 Uiso 1 1 calc R U
H3B H 0.4302 0.2771 0.3220 0.046 Uiso 1 1 calc R U
C4 C 0.5400(6) 0.1504(7) 0.0903(6) 0.095(3) Uani 1 1 d . .
H4A H 0.6030 0.1850 0.0685 0.143 Uiso 1 1 calc R U
H4B H 0.5442 0.0833 0.0693 0.143 Uiso 1 1 calc R U
H4C H 0.5463 0.1610 0.1512 0.143 Uiso 1 1 calc R U
C5 C 0.3947(8) 0.3181(6) 0.0995(6) 0.095(3) Uani 1 1 d . .
H5A H 0.4574 0.3533 0.0780 0.142 Uiso 1 1 calc R U
H5B H 0.4027 0.3263 0.1603 0.142 Uiso 1 1 calc R U
H5C H 0.3212 0.3414 0.0834 0.142 Uiso 1 1 calc R U
C6 C 0.3957(8) 0.1794(6) -0.0592(4) 0.080(3) Uani 1 1 d . .
H6A H 0.4605 0.2156 -0.0769 0.120 Uiso 1 1 calc R U
H6B H 0.3237 0.2027 -0.0783 0.120 Uiso 1 1 calc R U
H6C H 0.4004 0.1132 -0.0833 0.120 Uiso 1 1 calc R U
C7 C 0.2472(7) -0.1502(5) 0.1442(5) 0.069(2) Uani 1 1 d . .
H7A H 0.2984 -0.2015 0.1285 0.103 Uiso 1 1 calc R U
H7B H 0.2525 -0.1066 0.1042 0.103 Uiso 1 1 calc R U
H7C H 0.1682 -0.1756 0.1442 0.103 Uiso 1 1 calc R U
C8 C 0.2887(8) -0.1729(5) 0.3245(5) 0.076(3) Uani 1 1 d . .
H8A H 0.3393 -0.2235 0.3051 0.113 Uiso 1 1 calc R U
H8B H 0.2104 -0.1990 0.3272 0.113 Uiso 1 1 calc R U
H8C H 0.3155 -0.1414 0.3800 0.113 Uiso 1 1 calc R U
C9 C 0.4441(6) -0.0428(5) 0.2473(5) 0.061(2) Uani 1 1 d . .
H9A H 0.4921 -0.0957 0.2297 0.092 Uiso 1 1 calc R U
H9B H 0.4705 -0.0109 0.3027 0.092 Uiso 1 1 calc R U
H9C H 0.4496 0.0012 0.2076 0.092 Uiso 1 1 calc R U
C10 C 0.4107(7) 0.1106(5) 0.4836(4) 0.070(2) Uani 1 1 d . .
H10A H 0.3352 0.0817 0.4647 0.105 Uiso 1 1 calc R U
H10B H 0.4176 0.1189 0.5444 0.105 Uiso 1 1 calc R U
H10C H 0.4705 0.0701 0.4597 0.105 Uiso 1 1 calc R U
C11 C 0.3190(8) 0.3057(6) 0.5035(5) 0.081(3) Uani 1 1 d . .
H11A H 0.2415 0.2811 0.4848 0.121 Uiso 1 1 calc R U
H11B H 0.3310 0.3688 0.4899 0.121 Uiso 1 1 calc R U
H11C H 0.3282 0.3083 0.5638 0.121 Uiso 1 1 calc R U
C12 C 0.5741(7) 0.2768(7) 0.4860(5) 0.087(3) Uani 1 1 d . .
H12A H 0.5818 0.2816 0.5466 0.130 Uiso 1 1 calc R U
H12B H 0.5850 0.3393 0.4708 0.130 Uiso 1 1 calc R U
H12C H 0.6321 0.2360 0.4599 0.130 Uiso 1 1 calc R U
C13 C 0.1337(5) 0.3954(4) 0.2193(3) 0.0341(14) Uani 1 1 d . .
C14 C 0.2097(6) 0.4673(4) 0.2607(4) 0.0406(15) Uani 1 1 d . .
C15 C 0.2772(5) 0.4580(4) 0.3394(4) 0.0390(15) Uani 1 1 d . .
H15 H 0.2661 0.3917 0.3487 0.047 Uiso 1 1 calc R U
C16 C 0.2320(6) 0.5219(6) 0.4157(4) 0.067(2) Uani 1 1 d . .
H16A H 0.2773 0.5146 0.4656 0.100 Uiso 1 1 calc R U
H16B H 0.1514 0.5042 0.4227 0.100 Uiso 1 1 calc R U
H16C H 0.2387 0.5873 0.4071 0.100 Uiso 1 1 calc R U
C17 C 0.4067(5) 0.4793(5) 0.3345(5) 0.0532(18) Uani 1 1 d . .
H17A H 0.4455 0.4707 0.3867 0.080 Uiso 1 1 calc R U
H17B H 0.4201 0.5441 0.3255 0.080 Uiso 1 1 calc R U
H17C H 0.4368 0.4365 0.2882 0.080 Uiso 1 1 calc R U
C18 C 0.2243(6) 0.5497(4) 0.2279(5) 0.0541(19) Uani 1 1 d . .
H18 H 0.2748 0.5988 0.2555 0.065 Uiso 1 1 calc R U
C19 C 0.1655(7) 0.5609(5) 0.1547(5) 0.069(2) Uani 1 1 d . .
H19 H 0.1760 0.6176 0.1331 0.082 Uiso 1 1 calc R U
C20 C 0.0914(6) 0.4895(5) 0.1133(4) 0.0564(19) Uani 1 1 d . .
H20 H 0.0515 0.4974 0.0634 0.068 Uiso 1 1 calc R U
C21 C 0.0761(5) 0.4066(4) 0.1451(4) 0.0345(13) Uani 1 1 d . .
C22 C -0.0038(5) 0.3300(4) 0.0939(4) 0.0404(15) Uani 1 1 d . .
H22 H -0.0088 0.2755 0.1245 0.048 Uiso 1 1 calc R U
C23 C -0.1248(6) 0.3616(5) 0.0812(4) 0.0536(18) Uani 1 1 d . .
H23A H -0.1570 0.3830 0.1355 0.080 Uiso 1 1 calc R U
H23B H -0.1728 0.3091 0.0511 0.080 Uiso 1 1 calc R U
H23C H -0.1224 0.4131 0.0489 0.080 Uiso 1 1 calc R U
C24 C 0.0450(7) 0.2962(5) 0.0085(4) 0.066(2) Uani 1 1 d . .
H24A H 0.1226 0.2749 0.0159 0.099 Uiso 1 1 calc R U
H24B H 0.0479 0.3479 -0.0236 0.099 Uiso 1 1 calc R U
H24C H -0.0041 0.2443 -0.0214 0.099 Uiso 1 1 calc R U
C26 C 0.0226(5) 0.2718(4) 0.2734(3) 0.0276(12) Uani 1 1 d . .
C27 C -0.0798(5) 0.3284(4) 0.2924(3) 0.0309(13) Uani 1 1 d . .
C28 C -0.0664(5) 0.4212(4) 0.3305(4) 0.0400(15) Uani 1 1 d . .
H28 H 0.0087 0.4479 0.3447 0.048 Uiso 1 1 calc R U
C29 C -0.1590(7) 0.4758(5) 0.3483(5) 0.058(2) Uani 1 1 d . .
H29 H -0.1474 0.5391 0.3747 0.069 Uiso 1 1 calc R U
C30 C -0.2692(7) 0.4381(5) 0.3277(5) 0.065(2) Uani 1 1 d . .
H30 H -0.3333 0.4757 0.3393 0.078 Uiso 1 1 calc R U
C31 C -0.2853(5) 0.3461(5) 0.2906(4) 0.0477(17) Uani 1 1 d . .
H31 H -0.3607 0.3199 0.2766 0.057 Uiso 1 1 calc R U
C32 C -0.1910(6) 0.2912(4) 0.2734(4) 0.0428(15) Uani 1 1 d . .
H32 H -0.2029 0.2274 0.2483 0.051 Uiso 1 1 calc R U
C33 C -0.0618(4) 0.1247(4) 0.3051(3) 0.0297(12) Uani 1 1 d . .
C34 C -0.0876(5) 0.1340(4) 0.3895(4) 0.0342(13) Uani 1 1 d . .
C35 C -0.0140(5) 0.1971(4) 0.4574(4) 0.0423(15) Uani 1 1 d . .
H35 H 0.0492 0.2281 0.4301 0.051 Uiso 1 1 calc R U
C36 C -0.0865(7) 0.2742(5) 0.5042(4) 0.068(2) Uani 1 1 d . .
H36A H -0.0383 0.3141 0.5473 0.102 Uiso 1 1 calc R U
H36B H -0.1502 0.2450 0.5302 0.102 Uiso 1 1 calc R U
H36C H -0.1169 0.3124 0.4649 0.102 Uiso 1 1 calc R U
C37 C 0.0399(7) 0.1388(6) 0.5177(5) 0.067(2) Uani 1 1 d . .
H37A H 0.0869 0.1801 0.5605 0.101 Uiso 1 1 calc R U
H37B H 0.0880 0.0924 0.4870 0.101 Uiso 1 1 calc R U
H37C H -0.0209 0.1067 0.5441 0.101 Uiso 1 1 calc R U
C38 C -0.1805(6) 0.0769(5) 0.4089(4) 0.0505(18) Uani 1 1 d . .
H38 H -0.2020 0.0818 0.4651 0.061 Uiso 1 1 calc R U
C39 C -0.2405(7) 0.0151(5) 0.3497(4) 0.057(2) Uani 1 1 d . .
H39 H -0.3042 -0.0210 0.3644 0.069 Uiso 1 1 calc R U
C40 C -0.2081(6) 0.0054(5) 0.2687(4) 0.0523(18) Uani 1 1 d . .
H40 H -0.2501 -0.0383 0.2278 0.063 Uiso 1 1 calc R U
C41 C -0.1161(5) 0.0574(4) 0.2443(4) 0.0382(14) Uani 1 1 d . .
C42 C -0.0794(6) 0.0415(5) 0.1541(4) 0.0479(17) Uani 1 1 d . .
H42 H -0.0041 0.0764 0.1519 0.058 Uiso 1 1 calc R U
C43 C -0.1665(7) 0.0805(5) 0.0975(4) 0.062(2) Uani 1 1 d . .
H43A H -0.1415 0.0693 0.0400 0.093 Uiso 1 1 calc R U
H43B H -0.1715 0.1480 0.1160 0.093 Uiso 1 1 calc R U
H43C H -0.2419 0.0491 0.1004 0.093 Uiso 1 1 calc R U
C44 C -0.0639(7) -0.0607(5) 0.1207(5) 0.070(2) Uani 1 1 d . .
H44A H -0.0412 -0.0672 0.0627 0.106 Uiso 1 1 calc R U
H44B H -0.1363 -0.0967 0.1236 0.106 Uiso 1 1 calc R U
H44C H -0.0042 -0.0845 0.1542 0.106 Uiso 1 1 calc R U
N1 N 0.1215(4) 0.3088(3) 0.2509(3) 0.0272(10) Uani 1 1 d . .
N2 N 0.0308(3) 0.1815(3) 0.2792(3) 0.0252(10) Uani 1 1 d . .
Si1 Si 0.40008(16) 0.19186(14) 0.05566(11) 0.0465(5) Uani 1 1 d . .
Si2 Si 0.29066(16) -0.08684(12) 0.25079(11) 0.0407(4) Uani 1 1 d . .
Si3 Si 0.42768(16) 0.22630(13) 0.44931(11) 0.0434(4) Uani 1 1 d . .
Th1 Th 0.23442(2) 0.16793(2) 0.24424(2) 0.02747(8) Uani 1 1 d . .

loop_
_atom_site_aniso_label
_atom_site_aniso_U_11
_atom_site_aniso_U_22
_atom_site_aniso_U_33
_atom_site_aniso_U_23
_atom_site_aniso_U_13
_atom_site_aniso_U_12
C1 0.046(4) 0.053(4) 0.031(3) 0.004(3) 0.002(3) 0.006(3)
C2 0.027(3) 0.041(3) 0.044(3) 0.009(3) -0.002(3) -0.004(3)
C3 0.040(4) 0.035(3) 0.042(3) 0.007(3) 0.001(3) -0.001(3)
C4 0.029(4) 0.147(9) 0.117(8) 0.044(7) 0.005(5) -0.003(5)
C5 0.079(7) 0.071(6) 0.124(8) -0.016(5) 0.041(6) -0.017(5)
C6 0.093(7) 0.097(7) 0.051(5) 0.018(4) 0.023(5) -0.010(5)
C7 0.073(6) 0.051(5) 0.074(5) -0.015(4) -0.004(4) 0.010(4)
C8 0.101(7) 0.057(5) 0.079(6) 0.031(4) 0.024(5) 0.020(5)
C9 0.059(5) 0.056(5) 0.067(5) 0.003(4) 0.012(4) 0.013(4)
C10 0.087(6) 0.066(5) 0.060(5) 0.030(4) -0.021(4) -0.022(4)
C11 0.083(6) 0.108(7) 0.055(5) 0.018(5) 0.015(5) 0.024(5)
C12 0.078(6) 0.116(8) 0.062(5) 0.022(5) -0.038(5) -0.047(6)
C13 0.051(4) 0.018(3) 0.035(3) 0.005(2) 0.014(3) 0.010(3)
C14 0.047(4) 0.033(3) 0.043(3) 0.006(3) 0.009(3) 0.004(3)
C15 0.032(3) 0.032(3) 0.049(4) -0.001(3) 0.002(3) -0.010(3)
C16 0.044(4) 0.089(6) 0.057(4) -0.021(4) 0.002(4) -0.006(4)
C17 0.025(3) 0.054(4) 0.078(5) 0.009(4) -0.006(3) -0.009(3)
C18 0.062(5) 0.028(3) 0.072(5) 0.009(3) 0.003(4) -0.012(3)
C19 0.080(6) 0.042(4) 0.091(6) 0.035(4) -0.003(5) -0.005(4)
C20 0.070(5) 0.040(4) 0.065(5) 0.028(3) -0.007(4) -0.001(4)
C21 0.025(3) 0.038(3) 0.042(3) 0.013(3) 0.000(3) -0.002(3)
C22 0.045(4) 0.039(3) 0.037(3) 0.010(3) -0.006(3) -0.002(3)
C23 0.048(4) 0.059(4) 0.055(4) 0.013(3) -0.008(3) -0.001(3)
C24 0.091(6) 0.061(5) 0.045(4) 0.000(4) 0.001(4) 0.022(4)
C26 0.030(3) 0.026(3) 0.026(3) 0.001(2) 0.002(2) -0.001(2)
C27 0.029(3) 0.033(3) 0.033(3) 0.011(2) 0.005(3) 0.004(2)
C28 0.029(3) 0.037(3) 0.052(4) 0.003(3) 0.006(3) -0.003(3)
C29 0.060(5) 0.043(4) 0.071(5) 0.003(4) 0.027(4) 0.022(4)
C30 0.062(5) 0.057(5) 0.082(6) 0.016(4) 0.030(4) 0.030(4)
C31 0.016(3) 0.063(5) 0.065(4) 0.009(4) 0.008(3) 0.005(3)
C32 0.049(4) 0.035(3) 0.044(4) 0.006(3) 0.005(3) 0.005(3)
C33 0.021(3) 0.031(3) 0.038(3) 0.011(2) 0.001(2) 0.001(2)
C34 0.026(3) 0.038(3) 0.039(3) 0.008(3) 0.000(3) 0.000(2)
C35 0.040(4) 0.053(4) 0.034(3) 0.008(3) 0.005(3) -0.006(3)
C36 0.097(7) 0.056(5) 0.048(4) -0.005(4) 0.016(4) 0.005(4)
C37 0.066(5) 0.075(5) 0.059(5) 0.007(4) -0.011(4) 0.005(4)
C38 0.054(4) 0.050(4) 0.053(4) 0.020(3) 0.026(4) 0.003(3)
C39 0.062(5) 0.046(4) 0.062(5) 0.009(4) 0.014(4) -0.016(4)
C40 0.050(4) 0.042(4) 0.062(4) 0.004(3) 0.002(4) -0.011(3)
C41 0.040(4) 0.027(3) 0.048(4) 0.009(3) 0.005(3) -0.003(3)
C42 0.045(4) 0.053(4) 0.043(4) 0.001(3) 0.000(3) -0.006(3)
C43 0.063(5) 0.068(5) 0.053(4) 0.008(4) -0.001(4) 0.004(4)
C44 0.086(6) 0.064(5) 0.058(5) -0.008(4) 0.000(4) 0.031(4)
N1 0.021(2) 0.027(2) 0.034(2) 0.0047(19) 0.003(2) -0.0014(19)
N2 0.016(2) 0.024(2) 0.036(2) 0.0063(19) 0.0012(19) -0.0028(18)
Si1 0.0413(11) 0.0577(12) 0.0400(10) 0.0049(9) 0.0117(8) 0.0034(9)
Si2 0.0448(11) 0.0327(9) 0.0452(10) 0.0067(8) 0.0039(8) 0.0046(8)
Si3 0.0464(11) 0.0445(10) 0.0396(9) 0.0105(8) -0.0063(8) -0.0027(8)
Th1 0.02443(12) 0.02869(12) 0.02919(12) 0.00401(8) 0.00274(8) 0.00190(8)

loop_
_atom_type_symbol
_atom_type_description
_atom_type_scat_dispersion_real
_atom_type_scat_dispersion_imag
_atom_type_scat_source
C C 0.0033 0.0016 'International Tables Vol C Tables 4.2.6.8 and 6.1.1.4'
H H 0.0000 0.0000 'International Tables Vol C Tables 4.2.6.8 and 6.1.1.4'
N N 0.0061 0.0033 'International Tables Vol C Tables 4.2.6.8 and 6.1.1.4'
Si Si 0.0817 0.0704 'International Tables Vol C Tables 4.2.6.8 and 6.1.1.4'
Th Th -7.2400 8.8979 'International Tables Vol C Tables 4.2.6.8 and 6.1.1.4'

loop_
_geom_angle_atom_site_label_1
_geom_angle_atom_site_label_2
_geom_angle_atom_site_label_3
_geom_angle
Si1 C1 Th1 120.4(3)
Si1 C1 H1A 107.2
Th1 C1 H1A 107.2
Si1 C1 H1B 107.2
Th1 C1 H1B 107.2
H1A C1 H1B 106.9
Si2 C2 Th1 122.6(3)
Si2 C2 H2A 106.7
Th1 C2 H2A 106.7
Si2 C2 H2B 106.7
Th1 C2 H2B 106.7
H2A C2 H2B 106.6
Si3 C3 Th1 131.2(3)
Si3 C3 H3A 104.5
Th1 C3 H3A 104.5
Si3 C3 H3B 104.5
Th1 C3 H3B 104.5
H3A C3 H3B 105.6
Si1 C4 H4A 109.5
Si1 C4 H4B 109.5
H4A C4 H4B 109.5
Si1 C4 H4C 109.5
H4A C4 H4C 109.5
H4B C4 H4C 109.5
Si1 C5 H5A 109.5
Si1 C5 H5B 109.5
H5A C5 H5B 109.5
Si1 C5 H5C 109.5
H5A C5 H5C 109.5
H5B C5 H5C 109.5
Si1 C6 H6A 109.5
Si1 C6 H6B 109.5
H6A C6 H6B 109.5
Si1 C6 H6C 109.5
H6A C6 H6C 109.5
H6B C6 H6C 109.5
Si2 C7 H7A 109.5
Si2 C7 H7B 109.5
H7A C7 H7B 109.5
Si2 C7 H7C 109.5
H7A C7 H7C 109.5
H7B C7 H7C 109.5
Si2 C8 H8A 109.5
Si2 C8 H8B 109.5
H8A C8 H8B 109.5
Si2 C8 H8C 109.5
H8A C8 H8C 109.5
H8B C8 H8C 109.5
Si2 C9 H9A 109.5
Si2 C9 H9B 109.5
H9A C9 H9B 109.5
Si2 C9 H9C 109.5
H9A C9 H9C 109.5
H9B C9 H9C 109.5
Si3 C10 H10A 109.5
Si3 C10 H10B 109.5
H10A C10 H10B 109.5
Si3 C10 H10C 109.5
H10A C10 H10C 109.5
H10B C10 H10C 109.5
Si3 C11 H11A 109.5
Si3 C11 H11B 109.5
H11A C11 H11B 109.5
Si3 C11 H11C 109.5
H11A C11 H11C 109.5
H11B C11 H11C 109.5
Si3 C12 H12A 109.5
Si3 C12 H12B 109.5
H12A C12 H12B 109.5
Si3 C12 H12C 109.5
H12A C12 H12C 109.5
H12B C12 H12C 109.5
C21 C13 C14 120.1(5)
C21 C13 N1 120.5(5)
C14 C13 N1 119.3(5)
C18 C14 C13 118.9(6)
C18 C14 C15 118.6(6)
C13 C14 C15 122.5(5)
C14 C15 C17 113.5(5)
C14 C15 C16 111.2(5)
C17 C15 C16 108.9(5)
C14 C15 H15 107.7
C17 C15 H15 107.7
C16 C15 H15 107.7
C15 C16 H16A 109.5
C15 C16 H16B 109.5
H16A C16 H16B 109.5
C15 C16 H16C 109.5
H16A C16 H16C 109.5
H16B C16 H16C 109.5
C15 C17 H17A 109.5
C15 C17 H17B 109.5
H17A C17 H17B 109.5
C15 C17 H17C 109.5
H17A C17 H17C 109.5
H17B C17 H17C 109.5
C14 C18 C19 120.6(6)
C14 C18 H18 119.7
C19 C18 H18 119.7
C20 C19 C18 120.5(6)
C20 C19 H19 119.8
C18 C19 H19 119.8
C21 C20 C19 119.6(7)
C21 C20 H20 120.2
C19 C20 H20 120.2
C20 C21 C13 120.2(6)
C20 C21 C22 116.4(5)
C13 C21 C22 123.4(5)
C23 C22 C24 108.8(5)
C23 C22 C21 113.1(5)
C24 C22 C21 110.9(5)
C23 C22 H22 108.0
C24 C22 H22 108.0
C21 C22 H22 108.0
C22 C23 H23A 109.5
C22 C23 H23B 109.5
H23A C23 H23B 109.5
C22 C23 H23C 109.5
H23A C23 H23C 109.5
H23B C23 H23C 109.5
C22 C24 H24A 109.5
C22 C24 H24B 109.5
H24A C24 H24B 109.5
C22 C24 H24C 109.5
H24A C24 H24C 109.5
H24B C24 H24C 109.5
N2 C26 N1 111.3(5)
N2 C26 C27 126.1(5)
N1 C26 C27 122.5(5)
N2 C26 Th1 55.8(3)
N1 C26 Th1 55.6(3)
C27 C26 Th1 176.3(4)
C28 C27 C32 117.6(5)
C28 C27 C26 120.3(5)
C32 C27 C26 122.2(5)
C29 C28 C27 121.9(6)
C29 C28 H28 119.1
C27 C28 H28 119.1
C28 C29 C30 119.8(6)
C28 C29 H29 120.1
C30 C29 H29 120.1
C31 C30 C29 119.7(6)
C31 C30 H30 120.1
C29 C30 H30 120.1
C30 C31 C32 120.0(6)
C30 C31 H31 120.0
C32 C31 H31 120.0
C27 C32 C31 121.0(6)
C27 C32 H32 119.5
C31 C32 H32 119.5
C41 C33 C34 122.8(5)
C41 C33 N2 117.0(5)
C34 C33 N2 120.0(5)
C33 C34 C38 116.1(5)
C33 C34 C35 122.0(5)
C38 C34 C35 121.8(5)
C34 C35 C37 110.5(5)
C34 C35 C36 110.4(6)
C37 C35 C36 111.0(5)
C34 C35 H35 108.3
C37 C35 H35 108.3
C36 C35 H35 108.3
C35 C36 H36A 109.5
C35 C36 H36B 109.5
H36A C36 H36B 109.5
C35 C36 H36C 109.5
H36A C36 H36C 109.5
H36B C36 H36C 109.5
C35 C37 H37A 109.5
C35 C37 H37B 109.5
H37A C37 H37B 109.5
C35 C37 H37C 109.5
H37A C37 H37C 109.5
H37B C37 H37C 109.5
C39 C38 C34 122.2(6)
C39 C38 H38 118.9
C34 C38 H38 118.9
C38 C39 C40 119.4(6)
C38 C39 H39 120.3
C40 C39 H39 120.3
C39 C40 C41 122.3(6)
C39 C40 H40 118.9
C41 C40 H40 118.9
C33 C41 C40 116.9(5)
C33 C41 C42 122.4(5)
C40 C41 C42 120.7(6)
C44 C42 C41 112.6(6)
C44 C42 C43 109.3(6)
C41 C42 C43 110.9(6)
C44 C42 H42 108.0
C41 C42 H42 108.0
C43 C42 H42 108.0
C42 C43 H43A 109.5
C42 C43 H43B 109.5
H43A C43 H43B 109.5
C42 C43 H43C 109.5
H43A C43 H43C 109.5
H43B C43 H43C 109.5
C42 C44 H44A 109.5
C42 C44 H44B 109.5
H44A C44 H44B 109.5
C42 C44 H44C 109.5
H44A C44 H44C 109.5
H44B C44 H44C 109.5
C26 N1 C13 124.9(5)
C26 N1 Th1 97.8(3)
C13 N1 Th1 135.0(3)
C26 N2 C33 123.3(4)
C26 N2 Th1 97.8(3)
C33 N2 Th1 138.8(3)
C1 Si1 C6 114.1(3)
C1 Si1 C5 108.6(3)
C6 Si1 C5 108.5(4)
C1 Si1 C4 109.3(4)
C6 Si1 C4 108.4(4)
C5 Si1 C4 107.8(5)
C2 Si2 C8 112.2(3)
C2 Si2 C7 111.8(3)
C8 Si2 C7 108.6(4)
C2 Si2 C9 110.0(3)
C8 Si2 C9 106.7(4)
C7 Si2 C9 107.3(4)
C10 Si3 C3 110.9(3)
C10 Si3 C12 107.3(4)
C3 Si3 C12 112.4(3)
C10 Si3 C11 108.3(4)
C3 Si3 C11 109.9(3)
C12 Si3 C11 107.9(4)
C3 Th1 C1 111.9(2)
C3 Th1 C2 97.14(19)
C1 Th1 C2 102.1(2)
C3 Th1 N1 106.04(17)
C1 Th1 N1 104.99(19)
C2 Th1 N1 134.00(16)
C3 Th1 N2 128.38(17)
C1 Th1 N2 118.86(18)
C2 Th1 N2 81.34(16)
N1 Th1 N2 53.08(13)
C3 Th1 C26 119.75(17)
C1 Th1 C26 114.89(19)
C2 Th1 C26 107.60(17)
N1 Th1 C26 26.60(13)
N2 Th1 C26 26.49(13)

loop_
_geom_bond_atom_site_label_1
_geom_bond_atom_site_label_2
_geom_bond_distance
C1 Si1 1.831(6)
C1 Th1 2.460(5)
C1 H1A 0.9900
C1 H1B 0.9900
C2 Si2 1.846(6)
C2 Th1 2.466(5)
C2 H2A 0.9900
C2 H2B 0.9900
C3 Si3 1.855(6)
C3 Th1 2.453(6)
C3 H3A 0.9900
C3 H3B 0.9900
C4 Si1 1.869(9)
C4 H4A 0.9800
C4 H4B 0.9800
C4 H4C 0.9800
C5 Si1 1.857(8)
C5 H5A 0.9800
C5 H5B 0.9800
C5 H5C 0.9800
C6 Si1 1.850(7)
C6 H6A 0.9800
C6 H6B 0.9800
C6 H6C 0.9800
C7 Si2 1.873(7)
C7 H7A 0.9800
C7 H7B 0.9800
C7 H7C 0.9800
C8 Si2 1.866(7)
C8 H8A 0.9800
C8 H8B 0.9800
C8 H8C 0.9800
C9 Si2 1.883(7)
C9 H9A 0.9800
C9 H9B 0.9800
C9 H9C 0.9800
C10 Si3 1.854(7)
C10 H10A 0.9800
C10 H10B 0.9800
C10 H10C 0.9800
C11 Si3 1.891(8)
C11 H11A 0.9800
C11 H11B 0.9800
C11 H11C 0.9800
C12 Si3 1.874(7)
C12 H12A 0.9800
C12 H12B 0.9800
C12 H12C 0.9800
C13 C21 1.402(8)
C13 C14 1.410(8)
C13 N1 1.434(6)
C14 C18 1.391(8)
C14 C15 1.512(9)
C15 C17 1.538(8)
C15 C16 1.546(8)
C15 H15 1.0000
C16 H16A 0.9800
C16 H16B 0.9800
C16 H16C 0.9800
C17 H17A 0.9800
C17 H17B 0.9800
C17 H17C 0.9800
C18 C19 1.393(10)
C18 H18 0.9500
C19 C20 1.392(10)
C19 H19 0.9500
C20 C21 1.389(8)
C20 H20 0.9500
C21 C22 1.539(8)
C22 C23 1.524(9)
C22 C24 1.534(9)
C22 H22 1.0000
C23 H23A 0.9800
C23 H23B 0.9800
C23 H23C 0.9800
C24 H24A 0.9800
C24 H24B 0.9800
C24 H24C 0.9800
C26 N2 1.333(7)
C26 N1 1.339(6)
C26 C27 1.491(8)
C26 Th1 2.962(6)
C27 C28 1.387(8)
C27 C32 1.392(8)
C28 C29 1.378(9)
C28 H28 0.9500
C29 C30 1.388(10)
C29 H29 0.9500
C30 C31 1.374(9)
C30 H30 0.9500
C31 C32 1.396(9)
C31 H31 0.9500
C32 H32 0.9500
C33 C41 1.390(8)
C33 C34 1.403(8)
C33 N2 1.446(6)
C34 C38 1.411(8)
C34 C35 1.532(8)
C35 C37 1.533(9)
C35 C36 1.547(9)
C35 H35 1.0000
C36 H36A 0.9800
C36 H36B 0.9800
C36 H36C 0.9800
C37 H37A 0.9800
C37 H37B 0.9800
C37 H37C 0.9800
C38 C39 1.359(9)
C38 H38 0.9500
C39 C40 1.372(9)
C39 H39 0.9500
C40 C41 1.391(8)
C40 H40 0.9500
C41 C42 1.527(8)
C42 C44 1.513(9)
C42 C43 1.539(9)
C42 H42 1.0000
C43 H43A 0.9800
C43 H43B 0.9800
C43 H43C 0.9800
C44 H44A 0.9800
C44 H44B 0.9800
C44 H44C 0.9800
N1 Th1 2.466(4)
N2 Th1 2.472(4)

loop_
_platon_squeeze_void_nr
_platon_squeeze_void_average_x
_platon_squeeze_void_average_y
_platon_squeeze_void_average_z
_platon_squeeze_void_volume
_platon_squeeze_void_count_electrons
_platon_squeeze_void_content
1 0.500 0.500 1.000 600 104 ' '
